data_7025937
loop_
_publ_author_name
'Qi, Ming-Hui'
'Shao, Li-Xiong'
'Shi, Min'

_publ_section_title
;
 PdCl(2)-promoted reactions of diaryl-substituted methylenecyclopropanes.
;
_journal_issue 37
_journal_name_full 'Dalton transactions (Cambridge, England : 2003)'
_journal_page_first 8829
_journal_page_last 8834
_journal_paper_doi 10.1039/c0dt00059k
_journal_volume 39
_journal_year 2010
_chemical_formula_sum 'C36 H36 Cl2 N2 O2 Pd2'
_chemical_formula_weight 812.37
_chemical_name_systematic
;
?
;
_space_group_IT_number 14
_symmetry_cell_setting monoclinic
_symmetry_space_group_name_Hall '-P 2ybc'
_symmetry_space_group_name_H-M 'P 1 21/c 1'
_atom_sites_solution_hydrogens geom
_atom_sites_solution_primary direct
_atom_sites_solution_secondary difmap
_audit_creation_method SHELXL-97
_cell_angle_alpha 90.00
_cell_angle_beta 112.7140(10)
_cell_angle_gamma 90.00
_cell_formula_units_Z 2
_cell_length_a 13.8340(11)
_cell_length_b 10.3767(8)
_cell_length_c 12.6185(10)
_cell_measurement_reflns_used 2199
_cell_measurement_temperature 293(2)
_cell_measurement_theta_max 44.800
_cell_measurement_theta_min 5.060
_cell_volume 1670.9(2)
_computing_cell_refinement 'Bruker SMART'
_computing_data_collection 'Bruker SMART'
_computing_data_reduction 'Bruker SHELXTL'
_computing_molecular_graphics 'Bruker SHELXTL'
_computing_publication_material 'Bruker SHELXTL'
_computing_structure_refinement 'SHELXL-97 (Sheldrick, 1997)'
_computing_structure_solution 'SHELXS-97 (Sheldrick, 1990)'
_diffrn_ambient_temperature 293(2)
_diffrn_measured_fraction_theta_full 0.995
_diffrn_measured_fraction_theta_max 0.995
_diffrn_measurement_device_type 'CCD area detector'
_diffrn_measurement_method 'phi and omega scans'
_diffrn_radiation_monochromator graphite
_diffrn_radiation_source 'fine-focus sealed tube'
_diffrn_radiation_type MoK\a
_diffrn_radiation_wavelength 0.71073
_diffrn_reflns_av_R_equivalents 0.0706
_diffrn_reflns_av_sigmaI/netI 0.0776
_diffrn_reflns_limit_h_max 17
_diffrn_reflns_limit_h_min -17
_diffrn_reflns_limit_k_max 13
_diffrn_reflns_limit_k_min -10
_diffrn_reflns_limit_l_max 15
_diffrn_reflns_limit_l_min -16
_diffrn_reflns_number 9528
_diffrn_reflns_theta_full 26.99
_diffrn_reflns_theta_max 26.99
_diffrn_reflns_theta_min 1.60
_exptl_absorpt_coefficient_mu 1.271
_exptl_absorpt_correction_T_max 1.0000
_exptl_absorpt_correction_T_min 0.8629
_exptl_absorpt_correction_type empirical
_exptl_absorpt_process_details sadabs-Bruker
_exptl_crystal_colour yellow
_exptl_crystal_density_diffrn 1.615
_exptl_crystal_density_method 'not measured'
_exptl_crystal_description prismatic
_exptl_crystal_F_000 816
_exptl_crystal_size_max 0.176
_exptl_crystal_size_mid 0.105
_exptl_crystal_size_min 0.051
_refine_diff_density_max 0.577
_refine_diff_density_min -0.459
_refine_diff_density_rms 0.093
_refine_ls_extinction_method none
_refine_ls_goodness_of_fit_ref 0.847
_refine_ls_hydrogen_treatment constr
_refine_ls_matrix_type full
_refine_ls_number_parameters 218
_refine_ls_number_reflns 3615
_refine_ls_number_restraints 3
_refine_ls_restrained_S_all 0.930
_refine_ls_R_factor_all 0.0597
_refine_ls_R_factor_gt 0.0390
_refine_ls_shift/su_max 0.001
_refine_ls_shift/su_mean 0.000
_refine_ls_structure_factor_coef Fsqd
_refine_ls_weighting_details 'calc w=1/[\s^2^(Fo^2^)+(0.0233P)^2^+0.0000P] where P=(Fo^2^+2Fc^2^)/3'
_refine_ls_weighting_scheme calc
_refine_ls_wR_factor_gt 0.0711
_refine_ls_wR_factor_ref 0.0755
_reflns_number_gt 2456
_reflns_number_total 3615
_reflns_threshold_expression >2sigma(I)
_cod_data_source_file c0dt00059k.txt
_cod_data_source_block cd27559
_cod_depositor_comments
;
The following automatic conversions were performed:

'_symmetry_cell_setting' value 'Monoclinic' changed to 'monoclinic'
according to /home/saulius/struct/CIF-dictionaries/cif_core.dic
dictionary named 'cif_core.dic' version 2.4.2 from 2011-04-26.

Automatic conversion script
Id: cif_fix_values 1891 2012-01-12 08:04:46Z andrius 
;
_cod_original_sg_symbol_H-M P2(1)/c
_cod_database_code 7025937

loop_
_symmetry_equiv_pos_as_xyz
'x, y, z'
'-x, y+1/2, -z+1/2'
'-x, -y, -z'
'x, -y-1/2, z-1/2'

loop_
_atom_site_label
_atom_site_type_symbol
_atom_site_fract_x
_atom_site_fract_y
_atom_site_fract_z
_atom_site_U_iso_or_equiv
_atom_site_adp_type
_atom_site_occupancy
_atom_site_symmetry_multiplicity
_atom_site_calc_flag
_atom_site_refinement_flags
_atom_site_disorder_assembly
_atom_site_disorder_group
Pd Pd 0.09251(2) 0.89806(3) 0.09504(3) 0.04400(12) Uani 1 1 d . . .
Cl1 Cl 0.06140(8) 1.12793(10) 0.07895(9) 0.0535(3) Uani 1 1 d . . .
O1 O 0.2877(4) 0.5585(5) 0.3660(4) 0.098(2) Uani 0.758(6) 1 d P A 1
O1' O 0.0770(10) 0.4642(14) 0.2042(13) 0.075(5) Uani 0.242(6) 1 d P A 2
N1 N 0.1172(3) 0.5721(4) 0.2954(4) 0.0380(12) Uani 0.758(6) 1 d PD A 1
H1 H 0.0571 0.5347 0.2681 0.046 Uiso 0.758(6) 1 calc PR A 1
N1' N 0.1802(12) 0.5940(14) 0.3440(12) 0.033(4) Uiso 0.242(6) 1 d PD A 2
H1' H 0.2343 0.5947 0.4075 0.040 Uiso 0.242(6) 1 calc PR A 2
C1 C 0.2354(3) 0.8775(4) 0.2464(3) 0.0423(10) Uani 1 1 d . . .
C2 C 0.1758(3) 0.7610(4) 0.2209(3) 0.0456(10) Uani 1 1 d . A .
C3 C 0.1485(3) 0.7091(4) 0.1114(3) 0.0552(11) Uani 1 1 d . . .
H3A H 0.0962 0.6413 0.0899 0.066 Uiso 1 1 calc R . .
H3B H 0.2055 0.6931 0.0865 0.066 Uiso 1 1 calc R . .
C4 C 0.1276(4) 0.7066(4) 0.3010(4) 0.0670(13) Uani 1 1 d . . .
H4A H 0.1708 0.7312 0.3792 0.080 Uiso 0.758(6) 1 calc PR A 1
H4B H 0.0590 0.7449 0.2820 0.080 Uiso 0.758(6) 1 calc PR A 1
H4C H 0.1359 0.7664 0.3674 0.080 Uiso 0.242(6) 1 d PR A 2
H4D H 0.0549 0.6884 0.2584 0.080 Uiso 0.242(6) 1 d PR A 2
C5 C 0.2070(7) 0.5061(8) 0.3353(6) 0.063(2) Uani 0.758(6) 1 d PD A 1
C5' C 0.1476(19) 0.4835(15) 0.2875(18) 0.048(6) Uiso 0.242(6) 1 d PD A 2
C6 C 0.1960(5) 0.3652(5) 0.3392(5) 0.103(2) Uani 1 1 d D . .
H6A H 0.2515 0.3241 0.3240 0.170 Uiso 0.758(6) 1 calc PR A 1
H6B H 0.1296 0.3394 0.2821 0.170 Uiso 0.758(6) 1 calc PR A 1
H6C H 0.1995 0.3402 0.4138 0.170 Uiso 0.758(6) 1 calc PR A 1
H6D H 0.1633 0.2948 0.2867 0.170 Uiso 0.242(6) 1 d PR A 2
H6E H 0.2695 0.3687 0.3531 0.170 Uiso 0.242(6) 1 d PR A 2
H6F H 0.1881 0.3537 0.4109 0.170 Uiso 0.242(6) 1 d PR A 2
C7 C 0.2455(3) 0.9537(4) 0.3513(3) 0.0449(10) Uani 1 1 d . . .
C8 C 0.3435(4) 0.9673(5) 0.4392(4) 0.0725(14) Uani 1 1 d . . .
H8 H 0.4019 0.9326 0.4302 0.087 Uiso 1 1 calc R . .
C9 C 0.3562(4) 1.0315(6) 0.5402(4) 0.0852(17) Uani 1 1 d . . .
H9 H 0.4223 1.0381 0.5986 0.102 Uiso 1 1 calc R . .
C10 C 0.2713(5) 1.0852(5) 0.5539(4) 0.0767(15) Uani 1 1 d . . .
H10 H 0.2795 1.1294 0.6210 0.092 Uiso 1 1 calc R . .
C11 C 0.1742(4) 1.0730(4) 0.4677(4) 0.0630(13) Uani 1 1 d . . .
H11 H 0.1162 1.1092 0.4765 0.076 Uiso 1 1 calc R . .
C12 C 0.1613(3) 1.0069(4) 0.3672(4) 0.0530(11) Uani 1 1 d . . .
H12 H 0.0947 0.9987 0.3099 0.064 Uiso 1 1 calc R . .
C13 C 0.3219(3) 0.8981(4) 0.2035(3) 0.0483(10) Uani 1 1 d . . .
C14 C 0.3413(3) 1.0212(5) 0.1720(4) 0.0595(12) Uani 1 1 d . . .
H14 H 0.2995 1.0902 0.1746 0.071 Uiso 1 1 calc R . .
C15 C 0.4229(4) 1.0395(6) 0.1369(4) 0.0784(16) Uani 1 1 d . . .
H15 H 0.4356 1.1214 0.1153 0.094 Uiso 1 1 calc R . .
C16 C 0.4860(4) 0.9387(7) 0.1335(4) 0.0833(18) Uani 1 1 d . . .
H16 H 0.5413 0.9526 0.1102 0.100 Uiso 1 1 calc R . .
C17 C 0.4673(4) 0.8191(7) 0.1641(4) 0.0820(16) Uani 1 1 d . . .
H17 H 0.5095 0.7507 0.1611 0.098 Uiso 1 1 calc R . .
C18 C 0.3862(3) 0.7982(5) 0.1995(4) 0.0636(13) Uani 1 1 d . . .
H18 H 0.3746 0.7157 0.2210 0.076 Uiso 1 1 calc R . .

loop_
_atom_site_aniso_label
_atom_site_aniso_U_11
_atom_site_aniso_U_22
_atom_site_aniso_U_33
_atom_site_aniso_U_23
_atom_site_aniso_U_13
_atom_site_aniso_U_12
Pd 0.04443(19) 0.0427(2) 0.04228(19) 0.00004(17) 0.01386(14) 0.00366(16)
Cl1 0.0528(6) 0.0437(6) 0.0525(6) -0.0036(5) 0.0078(5) 0.0007(5)
O1 0.069(4) 0.110(5) 0.101(4) 0.034(3) 0.019(3) 0.008(3)
O1' 0.063(9) 0.075(10) 0.084(11) 0.004(9) 0.026(8) 0.006(7)
N1 0.030(2) 0.028(3) 0.057(3) -0.002(2) 0.018(2) -0.012(2)
C1 0.039(2) 0.048(3) 0.036(2) 0.0053(19) 0.0085(17) 0.0094(19)
C2 0.052(2) 0.040(2) 0.045(2) 0.002(2) 0.019(2) 0.011(2)
C3 0.058(3) 0.041(3) 0.064(3) 0.001(2) 0.021(2) 0.013(2)
C4 0.080(3) 0.053(3) 0.079(4) 0.010(3) 0.042(3) 0.005(3)
C5 0.060(5) 0.082(6) 0.049(4) 0.014(4) 0.022(4) 0.001(4)
C6 0.136(6) 0.056(4) 0.144(6) 0.019(4) 0.088(5) 0.002(4)
C7 0.048(2) 0.042(2) 0.044(2) 0.006(2) 0.018(2) 0.001(2)
C8 0.059(3) 0.101(4) 0.055(3) -0.011(3) 0.019(3) 0.003(3)
C9 0.074(4) 0.121(5) 0.050(3) -0.023(3) 0.012(3) -0.017(4)
C10 0.112(5) 0.067(4) 0.055(3) -0.014(3) 0.037(3) -0.027(3)
C11 0.094(4) 0.044(3) 0.066(3) 0.001(2) 0.047(3) 0.008(3)
C12 0.062(3) 0.048(3) 0.051(3) 0.003(2) 0.024(2) 0.004(2)
C13 0.044(2) 0.062(3) 0.037(2) 0.004(2) 0.0136(18) 0.005(2)
C14 0.054(3) 0.068(3) 0.055(3) 0.002(3) 0.019(2) -0.006(2)
C15 0.069(3) 0.102(5) 0.058(3) 0.013(3) 0.017(3) -0.023(3)
C16 0.051(3) 0.141(6) 0.065(4) -0.001(4) 0.030(3) -0.007(4)
C17 0.057(3) 0.116(5) 0.078(4) -0.003(4) 0.032(3) 0.013(3)
C18 0.056(3) 0.075(4) 0.063(3) 0.008(3) 0.027(2) 0.012(3)

loop_
_atom_type_symbol
_atom_type_description
_atom_type_scat_dispersion_real
_atom_type_scat_dispersion_imag
_atom_type_scat_source
C C 0.0033 0.0016 'International Tables Vol C Tables 4.2.6.8 and 6.1.1.4'
H H 0.0000 0.0000 'International Tables Vol C Tables 4.2.6.8 and 6.1.1.4'
N N 0.0061 0.0033 'International Tables Vol C Tables 4.2.6.8 and 6.1.1.4'
O O 0.0106 0.0060 'International Tables Vol C Tables 4.2.6.8 and 6.1.1.4'
Cl Cl 0.1484 0.1585 'International Tables Vol C Tables 4.2.6.8 and 6.1.1.4'
Pd Pd -0.9988 1.0072 'International Tables Vol C Tables 4.2.6.8 and 6.1.1.4'

loop_
_geom_angle_atom_site_label_1
_geom_angle_atom_site_label_2
_geom_angle_atom_site_label_3
_geom_angle
_geom_angle_site_symmetry_1
_geom_angle_site_symmetry_3
C3 Pd C2 38.72(14) . .
C3 Pd C1 69.07(15) . .
C2 Pd C1 39.00(14) . .
C3 Pd Cl1 98.53(12) . 3_575
C2 Pd Cl1 130.00(12) . 3_575
C1 Pd Cl1 167.60(11) . 3_575
C3 Pd Cl1 168.90(12) . .
C2 Pd Cl1 139.03(12) . .
C1 Pd Cl1 104.11(11) . .
Cl1 Pd Cl1 88.16(4) 3_575 .
Pd Cl1 Pd 91.84(3) 3_575 .
C5 N1 C4 115.5(6) . .
C5 N1 H1 122.3 . .
C4 N1 H1 122.3 . .
C5 N1 H4D 154.0 . .
C4 N1 H4D 39.2 . .
H1 N1 H4D 83.3 . .
C5' N1' C4 120.2(16) . .
C5' N1' H1' 119.9 . .
C4 N1' H1' 119.9 . .
C2 C1 C7 119.5(3) . .
C2 C1 C13 120.6(4) . .
C7 C1 C13 115.2(3) . .
C2 C1 Pd 68.5(2) . .
C7 C1 Pd 117.9(3) . .
C13 C1 Pd 104.5(2) . .
C3 C2 C1 117.5(4) . .
C3 C2 C4 119.8(4) . .
C1 C2 C4 121.9(4) . .
C3 C2 Pd 69.7(2) . .
C1 C2 Pd 72.5(2) . .
C4 C2 Pd 119.9(3) . .
C2 C3 Pd 71.5(2) . .
C2 C3 H3A 116.4 . .
Pd C3 H3A 116.4 . .
C2 C3 H3B 116.4 . .
Pd C3 H3B 116.4 . .
H3A C3 H3B 113.4 . .
N1' C4 N1 36.9(6) . .
N1' C4 C2 106.1(7) . .
N1 C4 C2 113.5(4) . .
N1' C4 H4A 78.3 . .
N1 C4 H4A 108.9 . .
C2 C4 H4A 108.9 . .
N1' C4 H4B 139.9 . .
N1 C4 H4B 108.9 . .
C2 C4 H4B 108.9 . .
H4A C4 H4B 107.7 . .
N1' C4 H4C 108.7 . .
N1 C4 H4C 128.9 . .
C2 C4 H4C 112.6 . .
H4A C4 H4C 33.8 . .
H4B C4 H4C 75.0 . .
N1' C4 H4D 109.5 . .
N1 C4 H4D 73.1 . .
C2 C4 H4D 109.6 . .
H4A C4 H4D 136.4 . .
H4B C4 H4D 39.4 . .
H4C C4 H4D 110.2 . .
O1 C5 N1 121.2(8) . .
O1 C5 C6 123.4(7) . .
N1 C5 C6 115.4(7) . .
O1' C5' N1' 129(2) . .
H6D C6 H6E 109.5 . .
H6D C6 H6F 110.9 . .
H6E C6 H6F 109.2 . .
C12 C7 C8 117.7(4) . .
C12 C7 C1 123.1(4) . .
C8 C7 C1 119.1(4) . .
C7 C8 C9 121.3(5) . .
C7 C8 H8 119.4 . .
C9 C8 H8 119.4 . .
C10 C9 C8 120.1(5) . .
C10 C9 H9 120.0 . .
C8 C9 H9 120.0 . .
C11 C10 C9 119.2(5) . .
C11 C10 H10 120.4 . .
C9 C10 H10 120.4 . .
C10 C11 C12 120.7(5) . .
C10 C11 H11 119.6 . .
C12 C11 H11 119.6 . .
C7 C12 C11 121.0(4) . .
C7 C12 H12 119.5 . .
C11 C12 H12 119.5 . .
C18 C13 C14 118.7(4) . .
C18 C13 C1 121.3(4) . .
C14 C13 C1 120.0(4) . .
C15 C14 C13 119.4(5) . .
C15 C14 H14 120.3 . .
C13 C14 H14 120.3 . .
C16 C15 C14 121.0(5) . .
C16 C15 H15 119.5 . .
C14 C15 H15 119.5 . .
C17 C16 C15 119.7(5) . .
C17 C16 H16 120.2 . .
C15 C16 H16 120.2 . .
C16 C17 C18 120.5(5) . .
C16 C17 H17 119.8 . .
C18 C17 H17 119.8 . .
C17 C18 C13 120.7(5) . .
C17 C18 H18 119.6 . .
C13 C18 H18 119.6 . .

loop_
_geom_bond_atom_site_label_1
_geom_bond_atom_site_label_2
_geom_bond_distance
_geom_bond_site_symmetry_2
Pd C3 2.089(4) .
Pd C2 2.112(4) .
Pd C1 2.165(3) .
Pd Cl1 2.4117(10) 3_575
Pd Cl1 2.4184(11) .
Cl1 Pd 2.4117(10) 3_575
O1 C5 1.166(9) .
O1' C5' 1.14(2) .
N1 C5 1.335(8) .
N1 C4 1.402(6) .
N1 H1 0.8600 .
N1' C5' 1.334(19) .
N1' C4 1.373(16) .
N1' H1' 0.8600 .
C1 C2 1.429(5) .
C1 C7 1.502(5) .
C1 C13 1.507(5) .
C2 C3 1.393(5) .
C2 C4 1.517(5) .
C3 H3A 0.9700 .
C3 H3B 0.9700 .
C4 H4A 0.9700 .
C4 H4B 0.9700 .
C4 H4C 1.0122 .
C4 H4D 0.9587 .
C5 C6 1.473(9) .
C6 H6A 0.9600 .
C6 H6B 0.9600 .
C6 H6C 0.9600 .
C6 H6D 0.9717 .
C6 H6E 0.9645 .
C6 H6F 0.9595 .
C7 C12 1.371(5) .
C7 C8 1.388(6) .
C8 C9 1.389(6) .
C8 H8 0.9300 .
C9 C10 1.370(7) .
C9 H9 0.9300 .
C10 C11 1.369(6) .
C10 H10 0.9300 .
C11 C12 1.392(5) .
C11 H11 0.9300 .
C12 H12 0.9300 .
C13 C18 1.380(6) .
C13 C14 1.394(5) .
C14 C15 1.375(6) .
C14 H14 0.9300 .
C15 C16 1.373(7) .
C15 H15 0.9300 .
C16 C17 1.354(7) .
C16 H16 0.9300 .
C17 C18 1.376(6) .
C17 H17 0.9300 .
C18 H18 0.9300 .

loop_
_geom_torsion_atom_site_label_1
_geom_torsion_atom_site_label_2
_geom_torsion_atom_site_label_3
_geom_torsion_atom_site_label_4
_geom_torsion
_geom_torsion_site_symmetry_1
_geom_torsion_site_symmetry_4
C3 Pd Cl1 Pd 127.4(6) . 3_575
C2 Pd Cl1 Pd -160.73(16) . 3_575
C1 Pd Cl1 Pd 178.14(10) . 3_575
Cl1 Pd Cl1 Pd 0.0 3_575 3_575
C3 Pd C1 C2 -31.2(2) . .
Cl1 Pd C1 C2 -30.7(6) 3_575 .
Cl1 Pd C1 C2 157.94(19) . .
C3 Pd C1 C7 -144.2(3) . .
C2 Pd C1 C7 -113.0(4) . .
Cl1 Pd C1 C7 -143.7(4) 3_575 .
Cl1 Pd C1 C7 45.0(3) . .
C3 Pd C1 C13 86.4(3) . .
C2 Pd C1 C13 117.6(4) . .
Cl1 Pd C1 C13 86.9(5) 3_575 .
Cl1 Pd C1 C13 -84.4(3) . .
C7 C1 C2 C3 165.8(3) . .
C13 C1 C2 C3 -39.5(5) . .
Pd C1 C2 C3 55.0(3) . .
C7 C1 C2 C4 -4.1(5) . .
C13 C1 C2 C4 150.6(4) . .
Pd C1 C2 C4 -114.8(4) . .
C7 C1 C2 Pd 110.8(3) . .
C13 C1 C2 Pd -94.5(3) . .
C1 Pd C2 C3 -129.2(3) . .
Cl1 Pd C2 C3 42.5(3) 3_575 .
Cl1 Pd C2 C3 -163.0(2) . .
C3 Pd C2 C1 129.2(3) . .
Cl1 Pd C2 C1 171.76(16) 3_575 .
Cl1 Pd C2 C1 -33.7(3) . .
C3 Pd C2 C4 -113.5(4) . .
C1 Pd C2 C4 117.3(4) . .
Cl1 Pd C2 C4 -71.0(4) 3_575 .
Cl1 Pd C2 C4 83.5(4) . .
C1 C2 C3 Pd -56.4(3) . .
C4 C2 C3 Pd 113.7(4) . .
C1 Pd C3 C2 31.5(2) . .
Cl1 Pd C3 C2 -148.4(2) 3_575 .
Cl1 Pd C3 C2 85.0(6) . .
C5' N1' C4 N1 20.1(12) . .
C5' N1' C4 C2 -87.8(16) . .
C5 N1 C4 N1' -17.9(10) . .
C5 N1 C4 C2 67.8(6) . .
C3 C2 C4 N1' 77.8(8) . .
C1 C2 C4 N1' -112.6(7) . .
Pd C2 C4 N1' 160.3(7) . .
C3 C2 C4 N1 39.2(6) . .
C1 C2 C4 N1 -151.1(4) . .
Pd C2 C4 N1 121.7(4) . .
C4 N1 C5 O1 -4.4(9) . .
C4 N1 C5 C6 174.7(5) . .
C4 N1' C5' O1' -2(3) . .
C2 C1 C7 C12 -61.8(5) . .
C13 C1 C7 C12 142.3(4) . .
Pd C1 C7 C12 18.0(5) . .
C2 C1 C7 C8 115.5(4) . .
C13 C1 C7 C8 -40.5(5) . .
Pd C1 C7 C8 -164.7(3) . .
C12 C7 C8 C9 0.5(7) . .
C1 C7 C8 C9 -176.9(5) . .
C7 C8 C9 C10 -1.2(8) . .
C8 C9 C10 C11 0.9(8) . .
C9 C10 C11 C12 0.0(7) . .
C8 C7 C12 C11 0.4(6) . .
C1 C7 C12 C11 177.7(4) . .
C10 C11 C12 C7 -0.7(7) . .
C2 C1 C13 C18 -37.5(5) . .
C7 C1 C13 C18 118.2(4) . .
Pd C1 C13 C18 -110.8(4) . .
C2 C1 C13 C14 145.5(4) . .
C7 C1 C13 C14 -58.8(5) . .
Pd C1 C13 C14 72.2(4) . .
C18 C13 C14 C15 0.6(6) . .
C1 C13 C14 C15 177.6(4) . .
C13 C14 C15 C16 -0.5(7) . .
C14 C15 C16 C17 0.5(8) . .
C15 C16 C17 C18 -0.6(8) . .
C16 C17 C18 C13 0.6(8) . .
C14 C13 C18 C17 -0.6(7) . .
C1 C13 C18 C17 -177.6(4) . .
